data_2229455
loop_
_publ_author_name
'Yu, Gui-Miao'
'Yang, Xiu-Yun'
'Wang, Yuan'
'Xiao, Ya-Juan'
'Li, Yun-Hui'

_publ_section_title
;
 [<i>N</i>'-(3-Methoxy-2-oxidobenzylidene-\k<i>O</i>^2^)benzohydrazidato-\k^2^<i>N</i>',<i>O</i>]tris(pyridine-\k<i>N</i>)cobalt(III)
 perchlorate
;
_journal_coeditor_code MW2001
_journal_issue 3
_journal_name_full 'Acta Crystallographica Section E'
_journal_page_first m329
_journal_paper_doi 10.1107/S1600536811004715
_journal_volume 67
_journal_year 2011
_chemical_formula_iupac '[Co (C15 H12 N2 O3) (C5 H5 N)3] Cl O4'
_chemical_formula_moiety 'C30 H27 Co N5 O3 +, Cl O4 -'
_chemical_formula_sum 'C30 H27 Cl Co N5 O7'
_chemical_formula_weight 663.95
_chemical_name_systematic
;
[<i>N</i>'-(3-Methoxy-2-oxidobenzylidene-\k<i>O</i>^2^)benzohydrazidato-
\k^2^<i>N</i>',<i>O</i>]tris(pyridine-\k<i>N</i>)cobalt(III) perchlorate
;
_space_group_IT_number 9
_symmetry_cell_setting monoclinic
_symmetry_space_group_name_Hall 'C -2yc'
_symmetry_space_group_name_H-M 'C 1 c 1'
_atom_sites_solution_hydrogens geom
_atom_sites_solution_primary direct
_atom_sites_solution_secondary difmap
_audit_creation_method SHELXL-97
_cell_angle_alpha 90.00
_cell_angle_beta 94.6100(10)
_cell_angle_gamma 90.00
_cell_formula_units_Z 4
_cell_length_a 10.7591(5)
_cell_length_b 13.2318(6)
_cell_length_c 21.0558(10)
_cell_measurement_reflns_used 4029
_cell_measurement_temperature 185(2)
_cell_measurement_theta_max 50.067
_cell_measurement_theta_min 4.890
_cell_volume 2987.9(2)
_computing_cell_refinement 'SAINT (Bruker, 2004)'
_computing_data_collection 'APEX2 (Bruker, 2004)'
_computing_data_reduction 'SAINT (Bruker, 2004)'
_computing_molecular_graphics 'DIAMOND  (Brandenburg, 1999)'
_computing_publication_material
;
SHELXL97 (Sheldrick, 2008) and publCIF (Westrip, 2010)
;
_computing_structure_refinement 'SHELXL97 (Sheldrick, 2008)'
_computing_structure_solution 'SHELXS97 (Sheldrick, 2008)'
_diffrn_ambient_temperature 185(2)
_diffrn_measured_fraction_theta_full 0.998
_diffrn_measured_fraction_theta_max 0.998
_diffrn_measurement_device_type 'Bruker APEXII CCD area-detector'
_diffrn_measurement_method '\f and \w'
_diffrn_radiation_monochromator graphite
_diffrn_radiation_source 'fine-focus sealed tube'
_diffrn_radiation_type MoK\a
_diffrn_radiation_wavelength 0.71073
_diffrn_reflns_av_R_equivalents 0.0265
_diffrn_reflns_av_sigmaI/netI 0.0627
_diffrn_reflns_limit_h_max 12
_diffrn_reflns_limit_h_min -12
_diffrn_reflns_limit_k_max 10
_diffrn_reflns_limit_k_min -15
_diffrn_reflns_limit_l_max 25
_diffrn_reflns_limit_l_min -24
_diffrn_reflns_number 7543
_diffrn_reflns_theta_full 25.09
_diffrn_reflns_theta_max 25.09
_diffrn_reflns_theta_min 1.94
_exptl_absorpt_coefficient_mu 0.720
_exptl_absorpt_correction_T_max 0.9186
_exptl_absorpt_correction_T_min 0.8694
_exptl_absorpt_correction_type multi-scan
_exptl_absorpt_process_details '(SADABS; Bruker, 2004)'
_exptl_crystal_colour brown
_exptl_crystal_density_diffrn 1.476
_exptl_crystal_density_method 'not measured'
_exptl_crystal_description block
_exptl_crystal_F_000 1368
_exptl_crystal_size_max 0.20
_exptl_crystal_size_mid 0.18
_exptl_crystal_size_min 0.12
_refine_diff_density_max 0.347
_refine_diff_density_min -0.291
_refine_ls_abs_structure_details 'Flack (1983), 2332 Friedel pairs'
_refine_ls_abs_structure_Flack 0.011(12)
_refine_ls_extinction_method none
_refine_ls_goodness_of_fit_ref 1.000
_refine_ls_hydrogen_treatment constr
_refine_ls_matrix_type full
_refine_ls_number_parameters 398
_refine_ls_number_reflns 4991
_refine_ls_number_restraints 2
_refine_ls_restrained_S_all 1.000
_refine_ls_R_factor_all 0.0428
_refine_ls_R_factor_gt 0.0363
_refine_ls_shift/su_max 0.001
_refine_ls_shift/su_mean 0.000
_refine_ls_structure_factor_coef Fsqd
_refine_ls_weighting_details 'calc w=1/[\s^2^(Fo^2^)+(0.0182P)^2^+0.0000P] where P=(Fo^2^+2Fc^2^)/3'
_refine_ls_weighting_scheme calc
_refine_ls_wR_factor_gt 0.0687
_refine_ls_wR_factor_ref 0.0719
_reflns_number_gt 4431
_reflns_number_total 4991
_reflns_threshold_expression I>2\s(I)
_cod_data_source_file mw2001.cif
_cod_data_source_block I
_cod_original_sg_symbol_Hall ' C -2yc'
_cod_original_sg_symbol_H-M 'C c'
_cod_database_code 2229455
_cod_database_fobs_code 2229455

loop_
_symmetry_equiv_pos_as_xyz
'x, y, z'
'x, -y, z+1/2'
'x+1/2, y+1/2, z'
'x+1/2, -y+1/2, z+1/2'

loop_
_atom_site_type_symbol
_atom_site_label
_atom_site_fract_x
_atom_site_fract_y
_atom_site_fract_z
_atom_site_U_iso_or_equiv
_atom_site_adp_type
_atom_site_calc_flag
_atom_site_refinement_flags
_atom_site_occupancy
_atom_site_disorder_assembly
_atom_site_disorder_group
Cl Cl1 0.16794(8) 0.46289(8) 0.39641(4) 0.0359(2) Uani d . 1 . .
Co Co1 0.43297(3) 0.52399(3) 0.15848(2) 0.02070(11) Uani d . 1 . .
C C1 -0.0228(3) 0.4207(3) 0.15340(18) 0.0328(9) Uani d . 1 . .
H H1A 0.0004 0.3967 0.1952 0.039 Uiso calc R 1 . .
C C2 -0.1460(3) 0.4165(3) 0.12945(19) 0.0374(10) Uani d . 1 . .
H H2 -0.2070 0.3888 0.1546 0.045 Uiso calc R 1 . .
C C3 -0.1808(3) 0.4523(3) 0.06960(19) 0.0366(9) Uani d . 1 . .
H H3 -0.2658 0.4495 0.0535 0.044 Uiso calc R 1 . .
C C4 -0.0923(3) 0.4925(3) 0.03236(16) 0.0299(8) Uani d . 1 . .
H H4 -0.1162 0.5174 -0.0091 0.036 Uiso calc R 1 . .
C C5 0.0310(3) 0.4960(2) 0.05629(16) 0.0243(8) Uani d . 1 . .
H H5 0.0917 0.5238 0.0309 0.029 Uiso calc R 1 . .
C C6 0.0675(3) 0.4598(2) 0.11655(15) 0.0203(7) Uani d . 1 . .
C C7 0.1985(3) 0.4645(2) 0.14193(15) 0.0211(7) Uani d . 1 . .
C C8 0.4045(3) 0.3970(3) 0.26468(16) 0.0257(8) Uani d . 1 . .
H H8 0.3563 0.3500 0.2863 0.031 Uiso calc R 1 . .
C C9 0.5224(3) 0.4264(3) 0.29441(16) 0.0272(8) Uani d . 1 . .
C C10 0.6075(3) 0.4826(2) 0.26093(16) 0.0244(7) Uani d . 1 . .
C C11 0.7181(3) 0.5184(3) 0.29505(18) 0.0309(8) Uani d . 1 . .
C C12 0.7422(4) 0.4979(3) 0.35821(19) 0.0405(10) Uani d . 1 . .
H H12 0.8168 0.5219 0.3804 0.049 Uiso calc R 1 . .
C C13 0.6570(4) 0.4416(3) 0.3905(2) 0.0439(11) Uani d . 1 . .
H H13 0.6743 0.4275 0.4346 0.053 Uiso calc R 1 . .
C C14 0.5498(3) 0.4068(3) 0.35949(17) 0.0360(9) Uani d . 1 . .
H H14 0.4928 0.3688 0.3821 0.043 Uiso calc R 1 . .
C C15 0.9083(4) 0.6080(4) 0.2875(2) 0.0614(14) Uani d . 1 . .
H H15A 0.8939 0.6510 0.3241 0.074 Uiso calc R 1 . .
H H15B 0.9524 0.6467 0.2566 0.074 Uiso calc R 1 . .
H H15C 0.9587 0.5494 0.3020 0.074 Uiso calc R 1 . .
C C16 0.5344(3) 0.3336(3) 0.11885(17) 0.0279(8) Uani d . 1 . .
H H16 0.5618 0.3288 0.1628 0.033 Uiso calc R 1 . .
C C17 0.5655(3) 0.2574(3) 0.07847(18) 0.0323(9) Uani d . 1 . .
H H17 0.6123 0.2008 0.0946 0.039 Uiso calc R 1 . .
C C18 0.5280(4) 0.2640(3) 0.01462(19) 0.0400(10) Uani d . 1 . .
H H18 0.5497 0.2130 -0.0142 0.048 Uiso calc R 1 . .
C C19 0.4576(3) 0.3469(3) -0.00668(17) 0.0356(9) Uani d . 1 . .
H H19 0.4300 0.3539 -0.0505 0.043 Uiso calc R 1 . .
C C20 0.4281(3) 0.4198(3) 0.03744(16) 0.0290(9) Uani d . 1 . .
H H20 0.3780 0.4757 0.0231 0.035 Uiso calc R 1 . .
C C21 0.4288(3) 0.6714(3) 0.05572(16) 0.0272(8) Uani d . 1 . .
H H21 0.3416 0.6592 0.0539 0.033 Uiso calc R 1 . .
C C22 0.4729(4) 0.7378(3) 0.01264(17) 0.0346(9) Uani d . 1 . .
H H22 0.4175 0.7704 -0.0182 0.042 Uiso calc R 1 . .
C C23 0.6008(4) 0.7560(3) 0.01530(18) 0.0342(9) Uani d . 1 . .
H H23 0.6348 0.8008 -0.0140 0.041 Uiso calc R 1 . .
C C24 0.6760(4) 0.7082(3) 0.06089(18) 0.0346(9) Uani d . 1 . .
H H24 0.7633 0.7204 0.0640 0.041 Uiso calc R 1 . .
C C25 0.6260(3) 0.6423(3) 0.10249(17) 0.0280(8) Uani d . 1 . .
H H25 0.6799 0.6091 0.1338 0.034 Uiso calc R 1 . .
C C26 0.2924(3) 0.6392(3) 0.24550(17) 0.0311(9) Uani d . 1 . .
H H26 0.2249 0.5971 0.2303 0.037 Uiso calc R 1 . .
C C27 0.2755(4) 0.7074(3) 0.29368(19) 0.0407(10) Uani d . 1 . .
H H27 0.1967 0.7133 0.3106 0.049 Uiso calc R 1 . .
C C28 0.3734(4) 0.7665(3) 0.31680(18) 0.0434(11) Uani d . 1 . .
H H28 0.3639 0.8119 0.3510 0.052 Uiso calc R 1 . .
C C29 0.4846(4) 0.7596(3) 0.29042(17) 0.0379(9) Uani d . 1 . .
H H29 0.5528 0.8012 0.3053 0.045 Uiso calc R 1 . .
C C30 0.4966(3) 0.6918(2) 0.24201(16) 0.0293(8) Uani d . 1 . .
H H30 0.5742 0.6876 0.2236 0.035 Uiso calc R 1 . .
N N1 0.2366(2) 0.4037(2) 0.18851(12) 0.0218(6) Uani d . 1 . .
N N2 0.3587(2) 0.4305(2) 0.20981(13) 0.0221(7) Uani d . 1 . .
N N3 0.4673(2) 0.4141(2) 0.09866(13) 0.0236(7) Uani d . 1 . .
N N4 0.5022(2) 0.6234(2) 0.09999(13) 0.0226(7) Uani d . 1 . .
N N5 0.4026(2) 0.6309(2) 0.21957(12) 0.0231(7) Uani d . 1 . .
O O1 0.2693(2) 0.53324(17) 0.11795(11) 0.0231(6) Uani d . 1 . .
O O2 0.5914(2) 0.50462(18) 0.19950(11) 0.0249(6) Uani d . 1 . .
O O3 0.7924(2) 0.5744(2) 0.25842(12) 0.0397(7) Uani d . 1 . .
O O4 0.0449(2) 0.4311(2) 0.40770(12) 0.0444(7) Uani d . 1 . .
O O5 0.1830(3) 0.4614(2) 0.33036(12) 0.0529(8) Uani d . 1 . .
O O6 0.1873(4) 0.5628(3) 0.41864(19) 0.1058(16) Uani d . 1 . .
O O7 0.2518(3) 0.3989(4) 0.4303(2) 0.1226(19) Uani d . 1 . .

loop_
_atom_site_aniso_label
_atom_site_aniso_U_11
_atom_site_aniso_U_22
_atom_site_aniso_U_33
_atom_site_aniso_U_12
_atom_site_aniso_U_13
_atom_site_aniso_U_23
Cl1 0.0324(5) 0.0473(6) 0.0278(5) -0.0055(5) 0.0017(4) -0.0020(4)
Co1 0.0196(2) 0.0223(2) 0.0201(2) 0.0008(2) 0.00069(16) 0.0003(2)
C1 0.031(2) 0.039(2) 0.029(2) 0.0017(17) 0.0005(17) 0.0075(18)
C2 0.0226(19) 0.048(2) 0.042(2) -0.0104(19) 0.0074(18) 0.001(2)
C3 0.0205(18) 0.036(2) 0.053(3) -0.0018(17) -0.0017(18) -0.0009(19)
C4 0.0265(19) 0.035(2) 0.027(2) 0.0033(17) -0.0041(16) 0.0033(16)
C5 0.0213(18) 0.0247(19) 0.0279(19) -0.0019(15) 0.0080(15) 0.0005(15)
C6 0.0212(16) 0.0208(18) 0.0190(17) 0.0007(14) 0.0019(13) -0.0030(14)
C7 0.0209(17) 0.0215(18) 0.0212(18) -0.0024(14) 0.0044(14) -0.0049(15)
C8 0.0300(19) 0.025(2) 0.023(2) 0.0059(16) 0.0062(16) 0.0068(16)
C9 0.0233(18) 0.030(2) 0.028(2) 0.0036(16) -0.0002(15) 0.0020(16)
C10 0.0230(18) 0.0251(18) 0.0240(19) 0.0065(16) -0.0047(14) 0.0001(16)
C11 0.0258(19) 0.030(2) 0.036(2) 0.0004(16) -0.0044(16) 0.0023(17)
C12 0.036(2) 0.049(3) 0.034(2) 0.0016(19) -0.0123(17) 0.0012(19)
C13 0.040(2) 0.062(3) 0.028(2) -0.001(2) -0.0042(18) 0.003(2)
C14 0.033(2) 0.044(2) 0.030(2) 0.0042(18) -0.0036(17) 0.0096(18)
C15 0.042(3) 0.070(3) 0.068(3) -0.025(2) -0.017(2) 0.019(3)
C16 0.0209(17) 0.029(2) 0.034(2) 0.0002(16) 0.0039(15) 0.0010(16)
C17 0.028(2) 0.024(2) 0.045(2) 0.0037(16) 0.0055(18) -0.0034(17)
C18 0.041(2) 0.032(2) 0.048(3) 0.0020(19) 0.015(2) -0.0157(19)
C19 0.043(2) 0.039(2) 0.025(2) -0.0064(19) 0.0038(17) -0.0085(17)
C20 0.034(2) 0.0222(19) 0.030(2) -0.0026(17) 0.0018(17) -0.0033(16)
C21 0.0302(19) 0.024(2) 0.027(2) -0.0002(16) 0.0018(16) 0.0007(16)
C22 0.044(2) 0.035(2) 0.024(2) 0.0009(19) -0.0030(18) 0.0046(17)
C23 0.046(2) 0.027(2) 0.031(2) -0.006(2) 0.0118(19) 0.0030(18)
C24 0.032(2) 0.033(2) 0.039(2) -0.0063(18) 0.0079(17) -0.0001(18)
C25 0.0244(19) 0.030(2) 0.030(2) -0.0004(16) 0.0044(16) 0.0021(16)
C26 0.035(2) 0.030(2) 0.029(2) 0.0049(17) 0.0048(17) -0.0030(16)
C27 0.051(3) 0.032(2) 0.041(2) 0.005(2) 0.021(2) -0.0032(19)
C28 0.071(3) 0.033(3) 0.027(2) 0.000(2) 0.009(2) -0.0062(18)
C29 0.049(2) 0.030(2) 0.033(2) -0.0051(19) -0.0034(19) -0.0027(17)
C30 0.034(2) 0.0231(19) 0.030(2) -0.0036(17) 0.0001(16) -0.0008(16)
N1 0.0174(14) 0.0254(16) 0.0220(15) -0.0027(12) -0.0023(11) 0.0008(12)
N2 0.0221(15) 0.0241(17) 0.0204(16) 0.0015(13) 0.0032(12) -0.0018(13)
N3 0.0206(15) 0.0267(17) 0.0237(17) 0.0005(13) 0.0039(13) 0.0009(13)
N4 0.0235(15) 0.0204(16) 0.0240(16) -0.0005(13) 0.0023(13) -0.0032(12)
N5 0.0279(16) 0.0214(16) 0.0201(16) 0.0015(14) 0.0022(13) 0.0005(13)
O1 0.0204(13) 0.0250(14) 0.0240(14) -0.0020(10) 0.0016(11) 0.0028(11)
O2 0.0183(12) 0.0336(15) 0.0223(14) -0.0002(10) -0.0011(11) 0.0032(11)
O3 0.0259(13) 0.0492(18) 0.0421(16) -0.0111(13) -0.0093(12) 0.0085(14)
O4 0.0353(15) 0.0655(19) 0.0331(15) -0.0087(14) 0.0075(12) -0.0004(13)
O5 0.0571(18) 0.073(2) 0.0310(16) -0.0146(16) 0.0199(14) -0.0125(14)
O6 0.170(4) 0.074(3) 0.082(3) -0.071(3) 0.058(3) -0.050(2)
O7 0.052(2) 0.178(5) 0.137(4) 0.029(3) 0.003(2) 0.094(4)

loop_
_atom_type_symbol
_atom_type_description
_atom_type_scat_dispersion_real
_atom_type_scat_dispersion_imag
_atom_type_scat_source
C C 0.0033 0.0016 'International Tables Vol C Tables 4.2.6.8 and 6.1.1.4'
H H 0.0000 0.0000 'International Tables Vol C Tables 4.2.6.8 and 6.1.1.4'
N N 0.0061 0.0033 'International Tables Vol C Tables 4.2.6.8 and 6.1.1.4'
O O 0.0106 0.0060 'International Tables Vol C Tables 4.2.6.8 and 6.1.1.4'
Cl Cl 0.1484 0.1585 'International Tables Vol C Tables 4.2.6.8 and 6.1.1.4'
Co Co 0.3494 0.9721 'International Tables Vol C Tables 4.2.6.8 and 6.1.1.4'

loop_
_geom_angle_atom_site_label_1
_geom_angle_atom_site_label_2
_geom_angle_atom_site_label_3
_geom_angle_site_symmetry_1
_geom_angle_site_symmetry_3
_geom_angle
_geom_angle_publ_flag
O7 Cl1 O5 . . 112.1(2) ?
O7 Cl1 O6 . . 109.1(3) ?
O5 Cl1 O6 . . 108.3(2) ?
O7 Cl1 O4 . . 107.9(2) ?
O5 Cl1 O4 . . 109.92(16) ?
O6 Cl1 O4 . . 109.6(2) ?
O2 Co1 N2 . . 93.38(11) ?
O2 Co1 O1 . . 175.67(11) ?
N2 Co1 O1 . . 82.99(11) ?
O2 Co1 N5 . . 89.42(11) ?
N2 Co1 N5 . . 89.80(12) ?
O1 Co1 N5 . . 92.92(11) ?
O2 Co1 N3 . . 89.06(11) ?
N2 Co1 N3 . . 89.56(11) ?
O1 Co1 N3 . . 88.55(10) ?
N5 Co1 N3 . . 178.31(13) ?
O2 Co1 N4 . . 90.21(11) ?
N2 Co1 N4 . . 176.30(13) ?
O1 Co1 N4 . . 93.39(11) ?
N5 Co1 N4 . . 91.12(10) ?
N3 Co1 N4 . . 89.61(12) ?
C2 C1 C6 . . 120.3(3) ?
C2 C1 H1A . . 119.9 ?
C6 C1 H1A . . 119.9 ?
C3 C2 C1 . . 120.4(3) ?
C3 C2 H2 . . 119.8 ?
C1 C2 H2 . . 119.8 ?
C2 C3 C4 . . 120.2(3) ?
C2 C3 H3 . . 119.9 ?
C4 C3 H3 . . 119.9 ?
C5 C4 C3 . . 119.3(3) ?
C5 C4 H4 . . 120.3 ?
C3 C4 H4 . . 120.3 ?
C4 C5 C6 . . 121.1(3) ?
C4 C5 H5 . . 119.4 ?
C6 C5 H5 . . 119.4 ?
C5 C6 C1 . . 118.7(3) ?
C5 C6 C7 . . 120.9(3) ?
C1 C6 C7 . . 120.4(3) ?
O1 C7 N1 . . 123.9(3) ?
O1 C7 C6 . . 117.3(3) ?
N1 C7 C6 . . 118.7(3) ?
N2 C8 C9 . . 124.0(3) ?
N2 C8 H8 . . 118.0 ?
C9 C8 H8 . . 118.0 ?
C14 C9 C10 . . 119.5(3) ?
C14 C9 C8 . . 119.3(3) ?
C10 C9 C8 . . 121.0(3) ?
O2 C10 C9 . . 124.4(3) ?
O2 C10 C11 . . 117.3(3) ?
C9 C10 C11 . . 118.3(3) ?
O3 C11 C12 . . 125.7(3) ?
O3 C11 C10 . . 113.5(3) ?
C12 C11 C10 . . 120.9(3) ?
C11 C12 C13 . . 120.0(4) ?
C11 C12 H12 . . 120.0 ?
C13 C12 H12 . . 120.0 ?
C14 C13 C12 . . 120.7(4) ?
C14 C13 H13 . . 119.7 ?
C12 C13 H13 . . 119.7 ?
C13 C14 C9 . . 120.7(4) ?
C13 C14 H14 . . 119.7 ?
C9 C14 H14 . . 119.7 ?
O3 C15 H15A . . 109.5 ?
O3 C15 H15B . . 109.5 ?
H15A C15 H15B . . 109.5 ?
O3 C15 H15C . . 109.5 ?
H15A C15 H15C . . 109.5 ?
H15B C15 H15C . . 109.5 ?
N3 C16 C17 . . 122.6(3) ?
N3 C16 H16 . . 118.7 ?
C17 C16 H16 . . 118.7 ?
C18 C17 C16 . . 119.4(4) ?
C18 C17 H17 . . 120.3 ?
C16 C17 H17 . . 120.3 ?
C17 C18 C19 . . 118.4(3) ?
C17 C18 H18 . . 120.8 ?
C19 C18 H18 . . 120.8 ?
C18 C19 C20 . . 118.7(3) ?
C18 C19 H19 . . 120.7 ?
C20 C19 H19 . . 120.7 ?
N3 C20 C19 . . 122.5(3) ?
N3 C20 H20 . . 118.7 ?
C19 C20 H20 . . 118.7 ?
N4 C21 C22 . . 123.3(3) ?
N4 C21 H21 . . 118.3 ?
C22 C21 H21 . . 118.3 ?
C21 C22 C23 . . 118.5(4) ?
C21 C22 H22 . . 120.8 ?
C23 C22 H22 . . 120.8 ?
C24 C23 C22 . . 118.5(4) ?
C24 C23 H23 . . 120.8 ?
C22 C23 H23 . . 120.8 ?
C23 C24 C25 . . 120.2(3) ?
C23 C24 H24 . . 119.9 ?
C25 C24 H24 . . 119.9 ?
N4 C25 C24 . . 121.8(3) ?
N4 C25 H25 . . 119.1 ?
C24 C25 H25 . . 119.1 ?
N5 C26 C27 . . 121.4(4) ?
N5 C26 H26 . . 119.3 ?
C27 C26 H26 . . 119.3 ?
C28 C27 C26 . . 119.5(4) ?
C28 C27 H27 . . 120.3 ?
C26 C27 H27 . . 120.3 ?
C29 C28 C27 . . 119.5(4) ?
C29 C28 H28 . . 120.2 ?
C27 C28 H28 . . 120.2 ?
C28 C29 C30 . . 119.0(4) ?
C28 C29 H29 . . 120.5 ?
C30 C29 H29 . . 120.5 ?
N5 C30 C29 . . 122.6(3) ?
N5 C30 H30 . . 118.7 ?
C29 C30 H30 . . 118.7 ?
C7 N1 N2 . . 108.2(3) ?
C8 N2 N1 . . 118.6(3) ?
C8 N2 Co1 . . 126.4(3) ?
N1 N2 Co1 . . 114.7(2) ?
C20 N3 C16 . . 118.4(3) ?
C20 N3 Co1 . . 121.1(2) ?
C16 N3 Co1 . . 120.5(2) ?
C21 N4 C25 . . 117.7(3) ?
C21 N4 Co1 . . 121.2(2) ?
C25 N4 Co1 . . 121.0(2) ?
C30 N5 C26 . . 118.0(3) ?
C30 N5 Co1 . . 120.1(2) ?
C26 N5 Co1 . . 121.5(2) ?
C7 O1 Co1 . . 109.2(2) ?
C10 O2 Co1 . . 121.7(2) ?
C11 O3 C15 . . 117.3(3) ?

loop_
_geom_bond_atom_site_label_1
_geom_bond_atom_site_label_2
_geom_bond_site_symmetry_2
_geom_bond_distance
_geom_bond_publ_flag
Cl1 O7 . 1.392(4) ?
Cl1 O5 . 1.413(3) ?
Cl1 O6 . 1.412(4) ?
Cl1 O4 . 1.427(2) ?
Co1 O2 . 1.866(2) y
Co1 N2 . 1.864(3) y
Co1 O1 . 1.898(2) y
Co1 N5 . 1.957(3) y
Co1 N3 . 1.977(3) y
Co1 N4 . 1.987(3) y
C1 C2 . 1.381(5) ?
C1 C6 . 1.391(4) ?
C1 H1A . 0.9500 ?
C2 C3 . 1.370(5) ?
C2 H2 . 0.9500 ?
C3 C4 . 1.388(5) ?
C3 H3 . 0.9500 ?
C4 C5 . 1.381(5) ?
C4 H4 . 0.9500 ?
C5 C6 . 1.384(5) ?
C5 H5 . 0.9500 ?
C6 C7 . 1.468(4) ?
C7 O1 . 1.314(4) ?
C7 N1 . 1.309(4) ?
C8 N2 . 1.297(4) ?
C8 C9 . 1.423(5) ?
C8 H8 . 0.9500 ?
C9 C14 . 1.402(5) ?
C9 C10 . 1.411(4) ?
C10 O2 . 1.324(4) ?
C10 C11 . 1.422(4) ?
C11 O3 . 1.372(4) ?
C11 C12 . 1.361(5) ?
C12 C13 . 1.400(5) ?
C12 H12 . 0.9500 ?
C13 C14 . 1.360(5) ?
C13 H13 . 0.9500 ?
C14 H14 . 0.9500 ?
C15 O3 . 1.416(4) ?
C15 H15A . 0.9800 ?
C15 H15B . 0.9800 ?
C15 H15C . 0.9800 ?
C16 N3 . 1.338(4) ?
C16 C17 . 1.377(5) ?
C16 H16 . 0.9500 ?
C17 C18 . 1.375(5) ?
C17 H17 . 0.9500 ?
C18 C19 . 1.387(5) ?
C18 H18 . 0.9500 ?
C19 C20 . 1.393(5) ?
C19 H19 . 0.9500 ?
C20 N3 . 1.326(4) ?
C20 H20 . 0.9500 ?
C21 N4 . 1.334(4) ?
C21 C22 . 1.374(5) ?
C21 H21 . 0.9500 ?
C22 C23 . 1.394(5) ?
C22 H22 . 0.9500 ?
C23 C24 . 1.361(5) ?
C23 H23 . 0.9500 ?
C24 C25 . 1.376(5) ?
C24 H24 . 0.9500 ?
C25 N4 . 1.352(4) ?
C25 H25 . 0.9500 ?
C26 N5 . 1.349(4) ?
C26 C27 . 1.381(5) ?
C26 H26 . 0.9500 ?
C27 C28 . 1.369(5) ?
C27 H27 . 0.9500 ?
C28 C29 . 1.362(5) ?
C28 H28 . 0.9500 ?
C29 C30 . 1.372(5) ?
C29 H29 . 0.9500 ?
C30 N5 . 1.349(4) ?
C30 H30 . 0.9500 ?
N1 N2 . 1.399(3) ?
